data_7119125
loop_
_publ_author_name
'Katsuya Mutoh'
'Yoichi Kobayashi'
'Yasukazu Hirao'
'Takashi Kubo'
'Jiro Abe'

_publ_section_title
;
 Stealth fast photoswitching of negative photochromic naphthalene-bridged
 phenoxyl-imidazolyl radical complexes
;
_journal_name_full Chem.Commun.
_journal_page_first 6797
_journal_volume 52
_journal_year 2016
_chemical_formula_sum 'C35 H22 N2 O'
_chemical_formula_weight 486.54
_chemical_name_systematic 'naphthalene bridged naphthoxyl-imidazolyl radical complex'
_chemical_properties_physical Photo-sensitive
_space_group_crystal_system monoclinic
_space_group_IT_number 4
_space_group_name_Hall 'P 2yb'
_space_group_name_H-M_alt 'P 1 21 1'
_symmetry_space_group_name_Hall 'P 2yb'
_symmetry_space_group_name_H-M 'P 1 21 1'
_atom_sites_solution_hydrogens geom
_atom_sites_solution_primary direct
_atom_sites_solution_secondary difmap
_audit_update_record
;
2016-02-18 deposited with the CCDC.
2016-04-20 downloaded from the CCDC.
;
_cell_angle_alpha 90
_cell_angle_beta 109.024(4)
_cell_angle_gamma 90
_cell_formula_units_Z 2
_cell_length_a 10.417(3)
_cell_length_b 7.846(3)
_cell_length_c 15.614(5)
_cell_measurement_reflns_used 3312
_cell_measurement_temperature 90.0
_cell_measurement_theta_max 26.2911
_cell_measurement_theta_min 2.7598
_cell_volume 1206.5(7)
_computing_cell_refinement 'SAINT V8.32B (Bruker AXS Inc., 2013)'
_computing_data_collection 'Bruker SMART APEXII'
_computing_data_reduction 'SAINT V8.32B (Bruker AXS Inc., 2013)'
_computing_molecular_graphics 'XSHELL V6.3.1 (Bruker AXS)'
_computing_publication_material 'Generate Report (Bruker AXS)'
_computing_structure_refinement 'SHELXL-2013 (Sheldrick, 2013)'
_diffrn_ambient_temperature 90.0
_diffrn_detector_area_resol_mean 8.3333
_diffrn_measured_fraction_theta_full 0.991
_diffrn_measured_fraction_theta_max 0.991
_diffrn_measurement_device_type 'Bruker D8 goniometer'
_diffrn_measurement_method 'omega scans'
_diffrn_radiation_monochromator graphite
_diffrn_radiation_type MoK\a
_diffrn_radiation_wavelength 0.71073
_diffrn_reflns_av_R_equivalents 0.0145
_diffrn_reflns_limit_h_max 9
_diffrn_reflns_limit_h_min -13
_diffrn_reflns_limit_k_max 9
_diffrn_reflns_limit_k_min -9
_diffrn_reflns_limit_l_max 17
_diffrn_reflns_limit_l_min -19
_diffrn_reflns_number 6504
_diffrn_reflns_theta_full 26.55
_diffrn_reflns_theta_max 26.55
_diffrn_reflns_theta_min 1.38
_diffrn_source 'sealed tube'
_exptl_absorpt_coefficient_mu 0.081
_exptl_absorpt_correction_T_max 0.98
_exptl_absorpt_correction_T_min 0.94
_exptl_absorpt_correction_type empirical
_exptl_absorpt_process_details 'SADABS Sheldrick 1996'
_exptl_crystal_colour colorless
_exptl_crystal_density_diffrn 1.339
_exptl_crystal_density_method 'not measured'
_exptl_crystal_description block
_exptl_crystal_F_000 508
_exptl_crystal_preparation 'photochromic compound'
_exptl_crystal_recrystallization_method 'Re-crystallisation from solvent: CH2Cl2/hexane'
_exptl_crystal_size_max 0.400
_exptl_crystal_size_mid 0.300
_exptl_crystal_size_min 0.200
_refine_diff_density_max 0.157
_refine_diff_density_min -0.187
_refine_ls_abs_structure_details
;
;
_refine_ls_abs_structure_Flack 0.8(8)
_refine_ls_extinction_method none
_refine_ls_goodness_of_fit_ref 1.029
_refine_ls_hydrogen_treatment mixed
_refine_ls_matrix_type full
_refine_ls_number_parameters 343
_refine_ls_number_reflns 4678
_refine_ls_number_restraints 1
_refine_ls_restrained_S_all 1.029
_refine_ls_R_factor_all 0.0371
_refine_ls_R_factor_gt 0.0323
_refine_ls_shift/su_max 0.000
_refine_ls_shift/su_mean 0.000
_refine_ls_structure_factor_coef Fsqd
_refine_ls_weighting_details 'w=1/[\s^2^(Fo^2^)+(0.0292P)^2^+0.2858P] where P=(Fo^2^+2Fc^2^)/3'
_refine_ls_weighting_scheme calc
_refine_ls_wR_factor_gt 0.0705
_refine_ls_wR_factor_ref 0.0728
_reflns_number_gt 4319
_reflns_number_total 4678
_reflns_threshold_expression 'I > 2\s(I)'
_cod_data_source_file c6cc01534d2.cif
_cod_data_source_block Ia
_cod_database_code 7119125

loop_
_space_group_symop_operation_xyz
'x, y, z'
'-x, y+1/2, -z'

loop_
_atom_site_type_symbol
_atom_site_label
_atom_site_fract_x
_atom_site_fract_y
_atom_site_fract_z
_atom_site_U_iso_or_equiv
_atom_site_adp_type
_atom_site_calc_flag
_atom_site_refinement_flags_adp
_atom_site_refinement_flags_occupancy
_atom_site_refinement_flags_posn
_atom_site_occupancy
_atom_site_disorder_assembly
_atom_site_disorder_group
C C1 0.6168(2) 0.2695(3) 0.47715(15) 0.0253(5) Uani d . . . 1 . .
H H1 0.5831 0.3699 0.4433 0.03 Uiso calc U . R 1 . .
C C2 0.7425(2) 0.0070(3) 0.49674(14) 0.0181(4) Uani d . . . 1 . .
C C3 0.8352(2) -0.2929(3) 0.59637(15) 0.0247(5) Uani d . . . 1 . .
H H3 0.8646 -0.3958 0.6289 0.03 Uiso calc U . R 1 . .
C C4 0.8245(2) -0.1122(3) 0.46932(14) 0.0169(4) Uani d . . . 1 . .
C C24 0.7046(2) 0.1886(3) 0.35205(14) 0.0169(4) Uani d . . . 1 . .
C C5 0.6370(2) 0.0971(3) 0.60799(15) 0.0263(5) Uani d . . . 1 . .
H H5 0.6174 0.0782 0.6625 0.032 Uiso calc U . R 1 . .
C C6 0.6894(2) 0.1541(3) 0.44529(14) 0.0188(4) Uani d . . . 1 . .
C C7 0.5916(3) 0.2415(3) 0.55912(16) 0.0302(6) Uani d . . . 1 . .
H H7 0.5426 0.3238 0.5806 0.036 Uiso calc U . R 1 . .
C C8 0.8701(2) -0.2584(3) 0.51824(15) 0.0207(5) Uani d . . . 1 . .
H H8 0.9252 -0.3363 0.4993 0.025 Uiso calc U . R 1 . .
C C9 0.7593(2) -0.1793(3) 0.62573(15) 0.0246(5) Uani d . . . 1 . .
H H9 0.7371 -0.2041 0.6788 0.03 Uiso calc U . R 1 . .
C C10 0.7131(2) -0.0251(3) 0.57829(15) 0.0220(5) Uani d . . . 1 . .
C C12 0.9781(2) -0.1725(3) 0.20622(14) 0.0174(4) Uani d . . . 1 . .
C C13 1.0394(2) -0.1757(3) 0.06933(15) 0.0242(5) Uani d . . . 1 . .
H H13 1.0376 -0.1227 0.0143 0.029 Uiso calc U . R 1 . .
C C14 1.0439(2) -0.3296(3) 0.22933(15) 0.0218(5) Uani d . . . 1 . .
H H14 1.0463 -0.3837 0.2842 0.026 Uiso calc U . R 1 . .
C C15 1.1037(2) -0.3309(3) 0.09320(15) 0.0222(5) Uani d . . . 1 . .
H H15 1.146 -0.3847 0.0549 0.027 Uiso calc U . R 1 . .
C C16 0.9775(2) -0.0966(3) 0.12510(16) 0.0242(5) Uani d . . . 1 . .
H H16 0.9341 0.0105 0.1079 0.029 Uiso calc U . R 1 . .
C C17 1.1056(2) -0.4072(3) 0.17345(16) 0.0267(5) Uani d . . . 1 . .
H H17 1.1498 -0.5138 0.1903 0.032 Uiso calc U . R 1 . .
C C18 0.6029(2) 0.1779(4) 0.02305(16) 0.0302(6) Uani d . . . 1 . .
H H18 0.5288 0.1331 -0.0249 0.036 Uiso calc U . R 1 . .
C C19 0.8203(2) 0.3083(3) 0.16204(15) 0.0220(5) Uani d . . . 1 . .
H H19 0.8959 0.3522 0.2092 0.026 Uiso calc U . R 1 . .
C C20 0.6551(2) 0.3376(4) 0.01444(17) 0.0328(6) Uani d . . . 1 . .
H H20 0.6162 0.4023 -0.0393 0.039 Uiso calc U . R 1 . .
C C21 0.6589(2) 0.0843(3) 0.10137(15) 0.0227(5) Uani d . . . 1 . .
H H21 0.6233 -0.0249 0.1072 0.027 Uiso calc U . R 1 . .
C C22 0.7672(2) 0.1495(3) 0.17163(14) 0.0187(4) Uani d . . . 1 . .
C C23 0.7632(2) 0.4026(3) 0.08373(17) 0.0288(5) Uani d . . . 1 . .
H H23 0.7985 0.5119 0.0778 0.035 Uiso calc U . R 1 . .
C C25 0.5061(2) 0.3283(3) 0.23127(14) 0.0181(4) Uani d . . . 1 . .
C C26 0.5784(2) 0.4944(3) 0.24748(15) 0.0219(5) Uani d . . . 1 . .
C C27 0.3649(2) 0.0210(3) 0.20099(15) 0.0233(5) Uani d . . . 1 . .
H H27 0.316 -0.0833 0.1915 0.028 Uiso calc U . R 1 . .
C C28 0.7161(2) 0.4965(3) 0.31182(15) 0.0230(5) Uani d . . . 1 . .
H H28 0.7659 0.6002 0.3214 0.028 Uiso calc U . R 1 . .
C C29 0.5644(2) 0.1836(3) 0.28010(14) 0.0161(4) Uani d . . . 1 . .
C C30 0.4932(2) 0.0299(3) 0.26422(14) 0.0189(4) Uani d . . . 1 . .
H H30 0.5332 -0.0692 0.2971 0.023 Uiso calc U . R 1 . .
C C31 0.7744(2) 0.3590(3) 0.35747(15) 0.0205(5) Uani d . . . 1 . .
H H31 0.866 0.3682 0.396 0.025 Uiso calc U . R 1 . .
C C32 0.3070(2) 0.1656(3) 0.15092(15) 0.0254(5) Uani d . . . 1 . .
H H32 0.2191 0.1595 0.1069 0.03 Uiso calc U . R 1 . .
C C33 0.3779(2) 0.3172(3) 0.16575(15) 0.0227(5) Uani d . . . 1 . .
H H33 0.339 0.4149 0.131 0.027 Uiso calc U . R 1 . .
C C34 0.9115(2) -0.0966(3) 0.26669(14) 0.0165(4) Uani d . . . 1 . .
C C35 0.8268(2) 0.0432(3) 0.25307(13) 0.0166(4) Uani d . . . 1 . .
C C36 0.8533(2) -0.0767(3) 0.38636(14) 0.0156(4) Uani d . . . 1 . .
N N1 0.92764(16) -0.1695(2) 0.35011(12) 0.0170(4) Uani d . . . 1 . .
N N2 0.79124(17) 0.0560(2) 0.33136(11) 0.0156(4) Uani d . . . 1 . .
O O1 0.52517(18) 0.6247(2) 0.20868(12) 0.0333(4) Uani d . . . 1 . .

loop_
_atom_site_aniso_label
_atom_site_aniso_U_11
_atom_site_aniso_U_22
_atom_site_aniso_U_33
_atom_site_aniso_U_12
_atom_site_aniso_U_13
_atom_site_aniso_U_23
C1 0.0281(12) 0.0274(13) 0.0207(11) 0.0081(10) 0.0083(10) 0.0002(10)
C2 0.0151(10) 0.0207(12) 0.0166(10) -0.0027(8) 0.0028(8) -0.0021(9)
C3 0.0278(12) 0.0235(13) 0.0192(11) -0.0004(10) 0.0029(9) 0.0046(9)
C4 0.0152(9) 0.0182(11) 0.0162(10) -0.0024(8) 0.0037(8) -0.0020(8)
C24 0.0185(10) 0.0147(11) 0.0188(11) 0.0027(8) 0.0077(8) -0.0006(8)
C5 0.0255(12) 0.0387(14) 0.0164(11) 0.0017(10) 0.0092(9) -0.0005(10)
C6 0.0179(10) 0.0216(11) 0.0163(10) 0.0008(9) 0.0047(8) -0.0025(9)
C7 0.0305(13) 0.0384(15) 0.0236(12) 0.0094(11) 0.0116(10) -0.0045(11)
C8 0.0217(11) 0.0198(12) 0.0192(11) 0.0008(9) 0.0046(9) -0.0002(9)
C9 0.0271(12) 0.0317(14) 0.0158(10) -0.0035(11) 0.0079(9) 0.0020(10)
C10 0.0195(11) 0.0281(12) 0.0172(11) -0.0028(9) 0.0046(9) -0.0012(9)
C12 0.0157(10) 0.0176(11) 0.0201(10) -0.0030(9) 0.0074(8) -0.0018(9)
C13 0.0239(11) 0.0292(13) 0.0224(11) 0.0046(10) 0.0116(9) 0.0041(10)
C14 0.0244(11) 0.0187(11) 0.0241(12) 0.0031(10) 0.0105(9) 0.0036(9)
C15 0.0210(11) 0.0235(12) 0.0251(12) -0.0011(10) 0.0116(9) -0.0067(10)
C16 0.0276(12) 0.0214(12) 0.0270(12) 0.0068(10) 0.0136(10) 0.0031(10)
C17 0.0291(12) 0.0211(12) 0.0333(13) 0.0062(10) 0.0149(10) 0.0015(10)
C18 0.0233(11) 0.0478(16) 0.0211(12) 0.0049(11) 0.0095(10) 0.0039(11)
C19 0.0251(11) 0.0202(12) 0.0245(11) 0.0040(9) 0.0134(9) 0.0023(9)
C20 0.0324(13) 0.0454(16) 0.0260(12) 0.0167(12) 0.0170(10) 0.0174(12)
C21 0.0229(11) 0.0274(13) 0.0209(11) 0.0020(9) 0.0113(9) 0.0004(9)
C22 0.0189(10) 0.0203(11) 0.0200(11) 0.0064(9) 0.0106(8) 0.0023(9)
C23 0.0350(13) 0.0255(13) 0.0340(13) 0.0091(11) 0.0225(11) 0.0106(11)
C25 0.0221(10) 0.0188(11) 0.0168(10) 0.0042(9) 0.0109(8) -0.0013(9)
C26 0.0318(12) 0.0169(11) 0.0225(11) 0.0040(10) 0.0162(10) 0.0011(9)
C27 0.0252(11) 0.0244(13) 0.0234(11) -0.0049(10) 0.0121(9) -0.0072(10)
C28 0.0295(12) 0.0147(11) 0.0294(12) -0.0054(9) 0.0160(10) -0.0066(9)
C29 0.0177(9) 0.0176(11) 0.0157(10) 0.0014(8) 0.0091(8) -0.0021(8)
C30 0.0227(11) 0.0186(11) 0.0172(10) 0.0001(9) 0.0092(9) -0.0013(9)
C31 0.0206(11) 0.0183(11) 0.0241(11) -0.0025(9) 0.0092(9) -0.0062(9)
C32 0.0198(10) 0.0355(14) 0.0195(11) 0.0024(10) 0.0045(9) -0.0065(10)
C33 0.0245(11) 0.0267(13) 0.0185(11) 0.0094(10) 0.0092(9) 0.0008(10)
C34 0.0148(9) 0.0148(11) 0.0199(10) -0.0017(8) 0.0057(8) -0.0002(8)
C35 0.0192(10) 0.0152(10) 0.0170(10) -0.0019(8) 0.0081(8) -0.0011(9)
C36 0.0133(9) 0.0137(11) 0.0184(10) -0.0003(8) 0.0035(8) 0.0005(8)
N1 0.0164(8) 0.0163(9) 0.0191(9) -0.0005(8) 0.0067(7) 0.0005(8)
N2 0.0167(8) 0.0149(9) 0.0163(9) 0.0014(7) 0.0068(7) -0.0006(7)
O1 0.0488(11) 0.0171(9) 0.0348(10) 0.0087(8) 0.0147(8) 0.0070(7)

loop_
_atom_type_symbol
_atom_type_description
_atom_type_scat_dispersion_real
_atom_type_scat_dispersion_imag
_atom_type_scat_source
C C 0.0033 0.0016 'International Tables Vol C Tables 4.2.6.8 and 6.1.1.4'
H H 0.0000 0.0000 'International Tables Vol C Tables 4.2.6.8 and 6.1.1.4'
N N 0.0061 0.0033 'International Tables Vol C Tables 4.2.6.8 and 6.1.1.4'
O O 0.0106 0.0060 'International Tables Vol C Tables 4.2.6.8 and 6.1.1.4'

loop_
_geom_angle_atom_site_label_1
_geom_angle_atom_site_label_2
_geom_angle_atom_site_label_3
_geom_angle_site_symmetry_1
_geom_angle_site_symmetry_3
_geom_angle
C6 C1 C7 . . 121.0(2)
C6 C1 H1 . . 119.5
C7 C1 H1 . . 119.5
C6 C2 C10 . . 119.61(19)
C6 C2 C4 . . 121.88(19)
C10 C2 C4 . . 118.51(19)
C9 C3 C8 . . 120.4(2)
C9 C3 H3 . . 119.8
C8 C3 H3 . . 119.8
C8 C4 C2 . . 120.90(19)
C8 C4 C36 . . 121.53(19)
C2 C4 C36 . . 117.53(19)
N2 C24 C31 . . 108.48(16)
N2 C24 C29 . . 109.06(16)
C31 C24 C29 . . 113.07(18)
N2 C24 C6 . . 109.95(17)
C31 C24 C6 . . 107.37(17)
C29 C24 C6 . . 108.87(16)
C7 C5 C10 . . 120.6(2)
C7 C5 H5 . . 119.7
C10 C5 H5 . . 119.7
C1 C6 C2 . . 119.5(2)
C1 C6 C24 . . 117.8(2)
C2 C6 C24 . . 122.67(19)
C5 C7 C1 . . 120.5(2)
C5 C7 H7 . . 119.8
C1 C7 H7 . . 119.8
C4 C8 C3 . . 120.1(2)
C4 C8 H8 . . 119.9
C3 C8 H8 . . 119.9
C3 C9 C10 . . 121.1(2)
C3 C9 H9 . . 119.5
C10 C9 H9 . . 119.5
C5 C10 C9 . . 122.5(2)
C5 C10 C2 . . 118.6(2)
C9 C10 C2 . . 118.8(2)
C16 C12 C14 . . 117.8(2)
C16 C12 C34 . . 123.1(2)
C14 C12 C34 . . 119.09(19)
C15 C13 C16 . . 120.6(2)
C15 C13 H13 . . 119.7
C16 C13 H13 . . 119.7
C17 C14 C12 . . 121.0(2)
C17 C14 H14 . . 119.5
C12 C14 H14 . . 119.5
C13 C15 C17 . . 119.3(2)
C13 C15 H15 . . 120.4
C17 C15 H15 . . 120.4
C13 C16 C12 . . 120.8(2)
C13 C16 H16 . . 119.6
C12 C16 H16 . . 119.6
C15 C17 C14 . . 120.6(2)
C15 C17 H17 . . 119.7
C14 C17 H17 . . 119.7
C21 C18 C20 . . 119.9(2)
C21 C18 H18 . . 120.0
C20 C18 H18 . . 120.0
C23 C19 C22 . . 120.1(2)
C23 C19 H19 . . 120.0
C22 C19 H19 . . 120.0
C23 C20 C18 . . 120.1(2)
C23 C20 H20 . . 119.9
C18 C20 H20 . . 119.9
C18 C21 C22 . . 120.2(2)
C18 C21 H21 . . 119.9
C22 C21 H21 . . 119.9
C21 C22 C19 . . 119.6(2)
C21 C22 C35 . . 118.4(2)
C19 C22 C35 . . 121.9(2)
C20 C23 C19 . . 120.1(2)
C20 C23 H23 . . 120.0
C19 C23 H23 . . 120.0
C29 C25 C33 . . 119.5(2)
C29 C25 C26 . . 121.06(18)
C33 C25 C26 . . 119.4(2)
O1 C26 C28 . . 121.1(2)
O1 C26 C25 . . 121.7(2)
C28 C26 C25 . . 117.22(19)
C30 C27 C32 . . 120.0(2)
C30 C27 H27 . . 120.0
C32 C27 H27 . . 120.0
C31 C28 C26 . . 122.4(2)
C31 C28 H28 . . 118.8
C26 C28 H28 . . 118.8
C25 C29 C30 . . 119.72(19)
C25 C29 C24 . . 121.63(19)
C30 C29 C24 . . 118.64(19)
C27 C30 C29 . . 120.4(2)
C27 C30 H30 . . 119.8
C29 C30 H30 . . 119.8
C28 C31 C24 . . 124.2(2)
C28 C31 H31 . . 117.9
C24 C31 H31 . . 117.9
C33 C32 C27 . . 119.7(2)
C33 C32 H32 . . 120.1
C27 C32 H32 . . 120.1
C32 C33 C25 . . 120.6(2)
C32 C33 H33 . . 119.7
C25 C33 H33 . . 119.7
N1 C34 C35 . . 110.46(18)
N1 C34 C12 . . 120.04(19)
C35 C34 C12 . . 129.48(19)
C34 C35 N2 . . 105.17(17)
C34 C35 C22 . . 130.51(18)
N2 C35 C22 . . 123.89(18)
N1 C36 N2 . . 111.94(18)
N1 C36 C4 . . 126.87(19)
N2 C36 C4 . . 120.91(18)
C36 N1 C34 . . 105.57(18)
C36 N2 C35 . . 106.83(17)
C36 N2 C24 . . 126.42(16)
C35 N2 C24 . . 126.75(17)

loop_
_geom_bond_atom_site_label_1
_geom_bond_atom_site_label_2
_geom_bond_site_symmetry_2
_geom_bond_distance
C1 C6 . 1.373(3)
C1 C7 . 1.405(3)
C1 H1 . 0.95
C2 C6 . 1.412(3)
C2 C10 . 1.425(3)
C2 C4 . 1.424(3)
C3 C9 . 1.365(3)
C3 C8 . 1.408(3)
C3 H3 . 0.95
C4 C8 . 1.374(3)
C4 C36 . 1.449(3)
C24 N2 . 1.481(3)
C24 C31 . 1.512(3)
C24 C29 . 1.525(3)
C24 C6 . 1.539(3)
C5 C7 . 1.362(4)
C5 C10 . 1.414(3)
C5 H5 . 0.95
C7 H7 . 0.95
C8 H8 . 0.95
C9 C10 . 1.419(3)
C9 H9 . 0.95
C12 C16 . 1.398(3)
C12 C14 . 1.399(3)
C12 C34 . 1.468(3)
C13 C15 . 1.381(3)
C13 C16 . 1.388(3)
C13 H13 . 0.95
C14 C17 . 1.382(3)
C14 H14 . 0.95
C15 C17 . 1.383(3)
C15 H15 . 0.95
C16 H16 . 0.95
C17 H17 . 0.95
C18 C21 . 1.382(3)
C18 C20 . 1.390(4)
C18 H18 . 0.95
C19 C23 . 1.386(3)
C19 C22 . 1.391(3)
C19 H19 . 0.95
C20 C23 . 1.380(4)
C20 H20 . 0.95
C21 C22 . 1.390(3)
C21 H21 . 0.95
C22 C35 . 1.478(3)
C23 H23 . 0.95
C25 C29 . 1.392(3)
C25 C33 . 1.396(3)
C25 C26 . 1.485(3)
C26 O1 . 1.225(3)
C26 C28 . 1.459(3)
C27 C30 . 1.380(3)
C27 C32 . 1.398(3)
C27 H27 . 0.95
C28 C31 . 1.326(3)
C28 H28 . 0.95
C29 C30 . 1.395(3)
C30 H30 . 0.95
C31 H31 . 0.95
C32 C33 . 1.379(3)
C32 H32 . 0.95
C33 H33 . 0.95
C34 N1 . 1.381(3)
C34 C35 . 1.380(3)
C35 N2 . 1.392(2)
C36 N1 . 1.318(3)
C36 N2 . 1.370(3)
